data_7157714
loop_
_publ_author_name
'Kumaran, Subramani'
'Prabhakaran, Mohan'
'Mariyammal, Narayanan'
'Parthasarathy, Kanniyappan'

_publ_section_title
;
 Catalyst-free 1,6-conjugate addition of indoles and 4-hydroxycoumarins to
 <i>para</i>-quinone methides: synthesis of unsymmetrical triarylmethanes.
;
_journal_issue 39
_journal_name_full 'Organic &amp; biomolecular chemistry'
_journal_page_first 7837
_journal_page_last 7841
_journal_paper_doi 10.1039/d0ob01789b
_journal_volume 18
_journal_year 2020
_chemical_formula_moiety 'C37 H38 N2 O3 S'
_chemical_formula_sum 'C37 H38 N2 O3 S'
_chemical_formula_weight 590.75
_space_group_crystal_system monoclinic
_space_group_IT_number 14
_space_group_name_Hall '-P 2yn'
_space_group_name_H-M_alt 'P 1 21/n 1'
_atom_sites_solution_hydrogens geom
_audit_block_doi 10.5517/ccdc.csd.cc25n8mr
_audit_creation_method SHELXL-2014/7
_audit_update_record
;
2020-07-10 deposited with the CCDC.	2020-08-28 downloaded from the CCDC.
;
_cell_angle_alpha 90
_cell_angle_beta 104.136(3)
_cell_angle_gamma 90
_cell_formula_units_Z 4
_cell_length_a 12.3228(14)
_cell_length_b 13.5824(12)
_cell_length_c 19.942(2)
_cell_measurement_reflns_used 4302
_cell_measurement_temperature 296(2)
_cell_measurement_theta_max 21.75
_cell_measurement_theta_min 2.21
_cell_volume 3236.7(6)
_computing_cell_refinement 'APEX2/SAINT (Bruker, 2004)'
_computing_data_collection 'APEX2 (Bruker, 2004)'
_computing_data_reduction 'SAINT/XPREP (Bruker, 2004)'
_computing_molecular_graphics 'ORTEP3 for windows (Farrugia, 2012)'
_computing_publication_material 'SHELXL-2014/7 (Sheldrick, 2014)'
_computing_structure_refinement 'SHELXL-2014/7 (Sheldrick, 2014)'
_computing_structure_solution 'SHELXS-1997 (Sheldrick, 2008)'
_diffrn_ambient_temperature 296(2)
_diffrn_measured_fraction_theta_full 1.000
_diffrn_measured_fraction_theta_max 0.999
_diffrn_measurement_device_type 'Bruker axs kappa apex2 CCD Diffractometer'
_diffrn_measurement_method '\w and \f scan'
_diffrn_radiation_type MoK\a
_diffrn_radiation_wavelength 0.71073
_diffrn_reflns_av_R_equivalents 0.0802
_diffrn_reflns_av_unetI/netI 0.0798
_diffrn_reflns_Laue_measured_fraction_full 1.000
_diffrn_reflns_Laue_measured_fraction_max 0.999
_diffrn_reflns_limit_h_max 14
_diffrn_reflns_limit_h_min -14
_diffrn_reflns_limit_k_max 16
_diffrn_reflns_limit_k_min -16
_diffrn_reflns_limit_l_max 24
_diffrn_reflns_limit_l_min -24
_diffrn_reflns_number 33724
_diffrn_reflns_point_group_measured_fraction_full 1.000
_diffrn_reflns_point_group_measured_fraction_max 0.999
_diffrn_reflns_theta_full 25.242
_diffrn_reflns_theta_max 25.526
_diffrn_reflns_theta_min 2.106
_diffrn_source 'fine-focus sealed tube'
_exptl_absorpt_coefficient_mu 0.138
_exptl_absorpt_correction_T_max 0.95
_exptl_absorpt_correction_T_min 0.90
_exptl_absorpt_correction_type multi-scan
_exptl_absorpt_process_details SADABS-2012/1
_exptl_crystal_colour YELLOW
_exptl_crystal_density_diffrn 1.212
_exptl_crystal_density_method 'NOT MEASURED'
_exptl_crystal_description BLOCK
_exptl_crystal_F_000 1256
_exptl_crystal_size_max 0.20
_exptl_crystal_size_mid 0.20
_exptl_crystal_size_min 0.15
_refine_diff_density_max 0.195
_refine_diff_density_min -0.304
_refine_diff_density_rms 0.047
_refine_ls_extinction_method none
_refine_ls_goodness_of_fit_ref 1.016
_refine_ls_hydrogen_treatment constr
_refine_ls_matrix_type full
_refine_ls_number_parameters 394
_refine_ls_number_reflns 6033
_refine_ls_number_restraints 0
_refine_ls_restrained_S_all 1.016
_refine_ls_R_factor_all 0.1282
_refine_ls_R_factor_gt 0.0516
_refine_ls_shift/su_max 0.000
_refine_ls_shift/su_mean 0.000
_refine_ls_structure_factor_coef Fsqd
_refine_ls_weighting_details 'w=1/[\s^2^(Fo^2^)+(0.0477P)^2^+0.6612P] where P=(Fo^2^+2Fc^2^)/3'
_refine_ls_weighting_scheme calc
_refine_ls_wR_factor_gt 0.0994
_refine_ls_wR_factor_ref 0.1294
_reflns_Friedel_coverage 0.000
_reflns_number_gt 3253
_reflns_number_total 6033
_reflns_threshold_expression 'I > 2\s(I)'
_cod_data_source_file d0ob01789b2.cif
_cod_data_source_block shelx
_cod_depositor_comments
;
The following automatic conversions were performed:

data item '_exptl_absorpt_correction_type' value 'MULTI-SCAN' was
changed to 'multi-scan' in accordance with the
/home/data/users/saulius/crontab/automatic-downloads/rss-feeds/RSC/lib/dictionaries/cif_core.dic
dictionary named 'cif_core.dic' version 2.4.2 last updated on
2011-04-26.

Automatic conversion script
Id: cif_fix_values 7556 2019-12-06 15:28:31Z antanas 

 Adding full bibliography for 7157714.cif.
;
_cod_original_sg_symbol_H-M 'P 21/n'
_cod_database_code 7157714
_shelx_space_group_comment
;
The symmetry employed for this shelxl refinement is uniquely defined
by the following loop, which should always be used as a source of
symmetry information in preference to the above space-group names.
They are only intended as comments.
;
_shelx_estimated_absorpt_t_min 0.973
_shelx_estimated_absorpt_t_max 0.98

loop_
_space_group_symop_operation_xyz
'x, y, z'
'-x+1/2, y+1/2, -z+1/2'
'-x, -y, -z'
'x-1/2, -y-1/2, z-1/2'

loop_
_atom_site_label
_atom_site_type_symbol
_atom_site_fract_x
_atom_site_fract_y
_atom_site_fract_z
_atom_site_U_iso_or_equiv
_atom_site_adp_type
_atom_site_occupancy
_atom_site_site_symmetry_order
_atom_site_calc_flag
_atom_site_refinement_flags_posn
_atom_site_refinement_flags_adp
_atom_site_refinement_flags_occupancy
_atom_site_disorder_assembly
_atom_site_disorder_group
C1 C 0.3718(2) 0.41091(19) 0.02968(14) 0.0426(7) Uani 1 1 d . . . . .
C2 C 0.3927(3) 0.3966(2) -0.03404(16) 0.0619(9) Uani 1 1 d . . . . .
H2 H 0.4311 0.3407 -0.0423 0.074 Uiso 1 1 calc R U . . .
C3 C 0.3569(4) 0.4647(3) -0.08568(19) 0.0839(12) Uani 1 1 d . . . . .
H3 H 0.3710 0.4546 -0.1289 0.101 Uiso 1 1 calc R U . . .
C4 C 0.3017(4) 0.5456(3) -0.0742(2) 0.0928(13) Uani 1 1 d . . . . .
H4 H 0.2778 0.5910 -0.1096 0.111 Uiso 1 1 calc R U . . .
C5 C 0.2802(3) 0.5623(2) -0.0105(2) 0.0854(12) Uani 1 1 d . . . . .
H5 H 0.2426 0.6189 -0.0029 0.103 Uiso 1 1 calc R U . . .
C6 C 0.3153(3) 0.4938(2) 0.04224(18) 0.0676(10) Uani 1 1 d . . . . .
H6 H 0.3009 0.5038 0.0854 0.081 Uiso 1 1 calc R U . . .
C7 C 0.2207(2) 0.28775(18) 0.13054(13) 0.0391(7) Uani 1 1 d . . . . .
H7 H 0.2357 0.3315 0.1676 0.047 Uiso 1 1 calc R U . . .
C8 C 0.1217(2) 0.24371(17) 0.10581(12) 0.0343(7) Uani 1 1 d . . . . .
C9 C 0.1330(2) 0.18587(17) 0.04681(12) 0.0355(7) Uani 1 1 d . . . . .
C10 C 0.2416(2) 0.19762(17) 0.03898(12) 0.0365(7) Uani 1 1 d . . . . .
C11 C 0.2793(3) 0.15275(19) -0.01375(13) 0.0473(8) Uani 1 1 d . . . . .
H11 H 0.3519 0.1615 -0.0184 0.057 Uiso 1 1 calc R U . . .
C12 C 0.2034(3) 0.0948(2) -0.05864(14) 0.0534(9) Uani 1 1 d . . . . .
H12 H 0.2256 0.0636 -0.0946 0.064 Uiso 1 1 calc R U . . .
C13 C 0.0949(3) 0.0811(2) -0.05233(14) 0.0525(8) Uani 1 1 d . . . . .
H13 H 0.0460 0.0418 -0.0842 0.063 Uiso 1 1 calc R U . . .
C14 C 0.0585(3) 0.12481(18) 0.00057(13) 0.0433(7) Uani 1 1 d . . . . .
H14 H -0.0137 0.1141 0.0055 0.052 Uiso 1 1 calc R U . . .
C15 C 0.0198(2) 0.25004(17) 0.13450(13) 0.0371(7) Uani 1 1 d . . . . .
H15 H -0.0446 0.2612 0.0954 0.045 Uiso 1 1 calc R U . . .
C16 C 0.0287(2) 0.33886(17) 0.18236(13) 0.0350(7) Uani 1 1 d . . . . .
C17 C 0.0190(2) 0.43238(18) 0.15411(14) 0.0399(7) Uani 1 1 d . . . . .
H17 H -0.0028 0.4388 0.1063 0.048 Uiso 1 1 calc R U . . .
C18 C 0.0405(2) 0.51734(18) 0.19416(14) 0.0402(7) Uani 1 1 d . . . . .
C19 C 0.0725(2) 0.50373(18) 0.26639(14) 0.0383(7) Uani 1 1 d . . . . .
C20 C 0.0791(2) 0.41107(18) 0.29770(13) 0.0369(7) Uani 1 1 d . . . . .
C21 C 0.0572(2) 0.32986(18) 0.25334(13) 0.0363(7) Uani 1 1 d . . . . .
H21 H 0.0621 0.2671 0.2725 0.044 Uiso 1 1 calc R U . . .
C22 C 0.1123(3) 0.39573(19) 0.37657(14) 0.0445(7) Uani 1 1 d . . . . .
C23 C 0.1021(3) 0.2873(2) 0.39608(15) 0.0676(10) Uani 1 1 d . . . . .
H23A H 0.1213 0.2808 0.4455 0.101 Uiso 1 1 calc R U . . .
H23B H 0.1521 0.2480 0.3771 0.101 Uiso 1 1 calc R U . . .
H23C H 0.0266 0.2653 0.3778 0.101 Uiso 1 1 calc R U . . .
C24 C 0.0358(3) 0.4533(2) 0.41328(15) 0.0655(10) Uani 1 1 d . . . . .
H24A H 0.0572 0.4396 0.4620 0.098 Uiso 1 1 calc R U . . .
H24B H -0.0405 0.4335 0.3950 0.098 Uiso 1 1 calc R U . . .
H24C H 0.0429 0.5225 0.4058 0.098 Uiso 1 1 calc R U . . .
C25 C 0.2349(3) 0.4264(2) 0.40589(16) 0.0646(9) Uani 1 1 d . . . . .
H25A H 0.2554 0.4150 0.4549 0.097 Uiso 1 1 calc R U . . .
H25B H 0.2434 0.4950 0.3969 0.097 Uiso 1 1 calc R U . . .
H25C H 0.2824 0.3883 0.3842 0.097 Uiso 1 1 calc R U . . .
C26 C 0.0307(3) 0.62030(18) 0.16029(15) 0.0499(8) Uani 1 1 d . . . . .
C27 C -0.0068(3) 0.6126(2) 0.08138(16) 0.0815(12) Uani 1 1 d . . . . .
H27A H -0.0119 0.6774 0.0616 0.122 Uiso 1 1 calc R U . . .
H27B H -0.0786 0.5812 0.0684 0.122 Uiso 1 1 calc R U . . .
H27C H 0.0468 0.5745 0.0647 0.122 Uiso 1 1 calc R U . . .
C28 C 0.1442(3) 0.6722(2) 0.17833(19) 0.0776(11) Uani 1 1 d . . . . .
H28A H 0.1381 0.7345 0.1550 0.116 Uiso 1 1 calc R U . . .
H28B H 0.1986 0.6320 0.1640 0.116 Uiso 1 1 calc R U . . .
H28C H 0.1673 0.6825 0.2274 0.116 Uiso 1 1 calc R U . . .
C29 C -0.0568(3) 0.6831(2) 0.18352(19) 0.0819(12) Uani 1 1 d . . . . .
H29A H -0.0657 0.7447 0.1592 0.123 Uiso 1 1 calc R U . . .
H29B H -0.0326 0.6952 0.2323 0.123 Uiso 1 1 calc R U . . .
H29C H -0.1271 0.6489 0.1736 0.123 Uiso 1 1 calc R U . . .
C30 C -0.0004(2) 0.15431(17) 0.16796(12) 0.0348(7) Uani 1 1 d . . . . .
C31 C 0.0774(2) 0.08519(18) 0.19618(13) 0.0406(7) Uani 1 1 d . . . . .
H31 H 0.1526 0.0876 0.1957 0.049 Uiso 1 1 calc R U . . .
C32 C -0.0830(2) 0.03186(18) 0.21670(13) 0.0378(7) Uani 1 1 d . . . . .
C33 C -0.1042(2) 0.12155(18) 0.18040(13) 0.0368(7) Uani 1 1 d . . . . .
C34 C -0.2129(3) 0.1580(2) 0.16413(15) 0.0556(8) Uani 1 1 d . . . . .
H34 H -0.2292 0.2170 0.1401 0.067 Uiso 1 1 calc R U . . .
C35 C -0.2958(3) 0.1066(3) 0.18368(18) 0.0668(9) Uani 1 1 d . . . . .
H35 H -0.3685 0.1310 0.1728 0.080 Uiso 1 1 calc R U . . .
C36 C -0.2723(3) 0.0179(3) 0.21980(16) 0.0616(9) Uani 1 1 d . . . . .
H36 H -0.3297 -0.0154 0.2329 0.074 Uiso 1 1 calc R U . . .
C37 C -0.1675(3) -0.0208(2) 0.23623(13) 0.0484(8) Uani 1 1 d . . . . .
H37 H -0.1526 -0.0803 0.2597 0.058 Uiso 1 1 calc R U . . .
N1 N 0.29901(18) 0.25940(14) 0.09333(10) 0.0389(6) Uani 1 1 d . . . . .
N2 N 0.0281(2) 0.01114(15) 0.22546(11) 0.0458(6) Uani 1 1 d . . . . .
H2A H 0.0618 -0.0400 0.2460 0.055 Uiso 1 1 calc R U . . .
O1 O 0.48980(16) 0.25705(14) 0.07419(10) 0.0575(6) Uani 1 1 d . . . . .
O2 O 0.44138(17) 0.36961(14) 0.16013(9) 0.0586(6) Uani 1 1 d . . . . .
O3 O 0.09878(18) 0.58750(13) 0.30602(10) 0.0629(6) Uani 1 1 d . . . . .
H3A H 0.1180 0.5722 0.3470 0.094 Uiso 1 1 calc R U . . .
S1 S 0.41333(6) 0.32240(5) 0.09411(4) 0.0441(2) Uani 1 1 d . . . . .

loop_
_atom_site_aniso_label
_atom_site_aniso_U_11
_atom_site_aniso_U_22
_atom_site_aniso_U_33
_atom_site_aniso_U_23
_atom_site_aniso_U_13
_atom_site_aniso_U_12
C1 0.043(2) 0.0415(16) 0.0414(17) -0.0006(13) 0.0076(15) -0.0100(14)
C2 0.077(3) 0.061(2) 0.049(2) 0.0062(17) 0.0180(19) -0.0084(18)
C3 0.104(4) 0.087(3) 0.059(2) 0.020(2) 0.018(2) -0.011(3)
C4 0.100(4) 0.081(3) 0.087(3) 0.036(3) 0.005(3) -0.008(3)
C5 0.082(3) 0.048(2) 0.120(4) 0.010(2) 0.014(3) 0.004(2)
C6 0.078(3) 0.050(2) 0.075(2) -0.0019(18) 0.019(2) 0.0003(19)
C7 0.052(2) 0.0362(15) 0.0302(15) -0.0052(12) 0.0128(14) -0.0056(15)
C8 0.047(2) 0.0272(14) 0.0281(14) 0.0033(11) 0.0078(13) -0.0064(13)
C9 0.053(2) 0.0270(13) 0.0246(14) 0.0017(11) 0.0055(13) -0.0068(14)
C10 0.051(2) 0.0310(14) 0.0266(15) -0.0006(12) 0.0080(14) -0.0065(14)
C11 0.063(2) 0.0434(16) 0.0377(17) -0.0047(14) 0.0174(16) -0.0079(15)
C12 0.081(3) 0.0465(17) 0.0347(17) -0.0089(14) 0.0180(18) -0.0075(18)
C13 0.076(3) 0.0440(17) 0.0317(17) -0.0111(13) 0.0022(17) -0.0140(17)
C14 0.050(2) 0.0391(15) 0.0369(16) 0.0004(13) 0.0027(15) -0.0086(14)
C15 0.0415(19) 0.0339(14) 0.0320(15) 0.0004(12) 0.0014(13) -0.0050(13)
C16 0.0394(18) 0.0296(14) 0.0363(16) -0.0009(12) 0.0098(13) -0.0017(12)
C17 0.043(2) 0.0400(16) 0.0359(16) 0.0022(13) 0.0079(14) -0.0009(14)
C18 0.0402(19) 0.0348(15) 0.0466(18) 0.0053(13) 0.0124(15) 0.0012(13)
C19 0.0403(19) 0.0305(15) 0.0459(17) -0.0078(13) 0.0140(14) -0.0012(13)
C20 0.0367(19) 0.0354(15) 0.0400(16) -0.0021(13) 0.0119(14) 0.0013(13)
C21 0.0417(18) 0.0313(14) 0.0380(16) 0.0022(12) 0.0136(13) -0.0018(13)
C22 0.054(2) 0.0444(16) 0.0365(17) -0.0036(13) 0.0130(15) 0.0038(15)
C23 0.104(3) 0.060(2) 0.0374(18) 0.0080(15) 0.0149(19) 0.0030(19)
C24 0.072(3) 0.079(2) 0.051(2) -0.0035(17) 0.0242(19) 0.0098(19)
C25 0.061(3) 0.071(2) 0.056(2) -0.0152(17) 0.0051(18) 0.0065(18)
C26 0.060(2) 0.0341(16) 0.055(2) 0.0090(14) 0.0140(17) 0.0025(15)
C27 0.121(4) 0.051(2) 0.066(2) 0.0264(17) 0.010(2) 0.002(2)
C28 0.079(3) 0.0520(19) 0.103(3) 0.0185(19) 0.025(2) -0.0198(19)
C29 0.091(3) 0.0490(19) 0.112(3) 0.023(2) 0.037(2) 0.025(2)
C30 0.0389(19) 0.0340(15) 0.0293(14) -0.0052(12) 0.0044(13) -0.0047(13)
C31 0.0374(19) 0.0440(16) 0.0394(17) 0.0012(13) 0.0071(14) -0.0082(15)
C32 0.040(2) 0.0435(17) 0.0295(15) -0.0067(13) 0.0071(14) -0.0068(14)
C33 0.041(2) 0.0351(15) 0.0342(15) -0.0039(12) 0.0080(14) -0.0009(14)
C34 0.048(2) 0.0551(19) 0.065(2) 0.0046(16) 0.0167(18) 0.0080(17)
C35 0.042(2) 0.084(2) 0.075(2) 0.002(2) 0.0178(19) 0.0060(19)
C36 0.049(2) 0.085(2) 0.055(2) -0.0044(19) 0.0212(18) -0.019(2)
C37 0.056(2) 0.0556(18) 0.0343(17) -0.0012(14) 0.0136(16) -0.0153(17)
N1 0.0447(16) 0.0404(12) 0.0322(12) -0.0081(10) 0.0107(11) -0.0108(11)
N2 0.0464(18) 0.0416(13) 0.0471(15) 0.0107(11) 0.0070(13) -0.0019(12)
O1 0.0487(14) 0.0634(12) 0.0614(14) -0.0022(10) 0.0155(11) 0.0104(11)
O2 0.0588(16) 0.0749(13) 0.0377(12) -0.0176(10) 0.0031(10) -0.0187(11)
O3 0.0904(18) 0.0409(11) 0.0559(13) -0.0131(10) 0.0151(12) -0.0046(11)
S1 0.0438(5) 0.0486(4) 0.0381(4) -0.0031(3) 0.0063(4) -0.0062(4)

loop_
_atom_type_symbol
_atom_type_description
_atom_type_scat_dispersion_real
_atom_type_scat_dispersion_imag
_atom_type_scat_source
C C 0.0033 0.0016 'International Tables Vol C Tables 4.2.6.8 and 6.1.1.4'
H H 0.0000 0.0000 'International Tables Vol C Tables 4.2.6.8 and 6.1.1.4'
N N 0.0061 0.0033 'International Tables Vol C Tables 4.2.6.8 and 6.1.1.4'
O O 0.0106 0.0060 'International Tables Vol C Tables 4.2.6.8 and 6.1.1.4'
S S 0.1246 0.1234 'International Tables Vol C Tables 4.2.6.8 and 6.1.1.4'

loop_
_geom_angle_atom_site_label_1
_geom_angle_atom_site_label_2
_geom_angle_atom_site_label_3
_geom_angle
_geom_angle_site_symmetry_1
_geom_angle_site_symmetry_3
_geom_angle_publ_flag
C2 C1 C6 120.1(3) . . ?
C2 C1 S1 119.8(2) . . ?
C6 C1 S1 120.0(2) . . ?
C1 C2 C3 120.0(3) . . ?
C1 C2 H2 120.0 . . ?
C3 C2 H2 120.0 . . ?
C4 C3 C2 120.5(4) . . ?
C4 C3 H3 119.8 . . ?
C2 C3 H3 119.8 . . ?
C3 C4 C5 120.8(4) . . ?
C3 C4 H4 119.6 . . ?
C5 C4 H4 119.6 . . ?
C4 C5 C6 119.5(4) . . ?
C4 C5 H5 120.3 . . ?
C6 C5 H5 120.3 . . ?
C1 C6 C5 119.1(3) . . ?
C1 C6 H6 120.5 . . ?
C5 C6 H6 120.5 . . ?
C8 C7 N1 111.3(2) . . ?
C8 C7 H7 124.3 . . ?
N1 C7 H7 124.3 . . ?
C7 C8 C9 106.4(2) . . ?
C7 C8 C15 127.1(2) . . ?
C9 C8 C15 126.5(2) . . ?
C10 C9 C14 119.1(2) . . ?
C10 C9 C8 108.3(2) . . ?
C14 C9 C8 132.6(3) . . ?
C11 C10 C9 122.8(2) . . ?
C11 C10 N1 130.0(3) . . ?
C9 C10 N1 107.2(2) . . ?
C12 C11 C10 116.4(3) . . ?
C12 C11 H11 121.8 . . ?
C10 C11 H11 121.8 . . ?
C11 C12 C13 122.4(3) . . ?
C11 C12 H12 118.8 . . ?
C13 C12 H12 118.8 . . ?
C14 C13 C12 120.9(3) . . ?
C14 C13 H13 119.6 . . ?
C12 C13 H13 119.6 . . ?
C13 C14 C9 118.4(3) . . ?
C13 C14 H14 120.8 . . ?
C9 C14 H14 120.8 . . ?
C8 C15 C30 111.3(2) . . ?
C8 C15 C16 110.1(2) . . ?
C30 C15 C16 113.5(2) . . ?
C8 C15 H15 107.2 . . ?
C30 C15 H15 107.2 . . ?
C16 C15 H15 107.2 . . ?
C21 C16 C17 118.4(2) . . ?
C21 C16 C15 122.3(2) . . ?
C17 C16 C15 119.1(2) . . ?
C16 C17 C18 122.9(2) . . ?
C16 C17 H17 118.6 . . ?
C18 C17 H17 118.6 . . ?
C17 C18 C19 116.4(2) . . ?
C17 C18 C26 121.1(2) . . ?
C19 C18 C26 122.5(2) . . ?
O3 C19 C20 120.5(2) . . ?
O3 C19 C18 116.5(2) . . ?
C20 C19 C18 123.1(2) . . ?
C21 C20 C19 116.5(2) . . ?
C21 C20 C22 120.1(2) . . ?
C19 C20 C22 123.4(2) . . ?
C16 C21 C20 122.8(2) . . ?
C16 C21 H21 118.6 . . ?
C20 C21 H21 118.6 . . ?
C23 C22 C25 107.2(2) . . ?
C23 C22 C20 111.8(2) . . ?
C25 C22 C20 110.0(2) . . ?
C23 C22 C24 105.6(2) . . ?
C25 C22 C24 109.9(2) . . ?
C20 C22 C24 112.1(2) . . ?
C22 C23 H23A 109.5 . . ?
C22 C23 H23B 109.5 . . ?
H23A C23 H23B 109.5 . . ?
C22 C23 H23C 109.5 . . ?
H23A C23 H23C 109.5 . . ?
H23B C23 H23C 109.5 . . ?
C22 C24 H24A 109.5 . . ?
C22 C24 H24B 109.5 . . ?
H24A C24 H24B 109.5 . . ?
C22 C24 H24C 109.5 . . ?
H24A C24 H24C 109.5 . . ?
H24B C24 H24C 109.5 . . ?
C22 C25 H25A 109.5 . . ?
C22 C25 H25B 109.5 . . ?
H25A C25 H25B 109.5 . . ?
C22 C25 H25C 109.5 . . ?
H25A C25 H25C 109.5 . . ?
H25B C25 H25C 109.5 . . ?
C28 C26 C27 107.6(3) . . ?
C28 C26 C29 110.1(3) . . ?
C27 C26 C29 106.9(3) . . ?
C28 C26 C18 110.2(2) . . ?
C27 C26 C18 111.1(2) . . ?
C29 C26 C18 110.9(2) . . ?
C26 C27 H27A 109.5 . . ?
C26 C27 H27B 109.5 . . ?
H27A C27 H27B 109.5 . . ?
C26 C27 H27C 109.5 . . ?
H27A C27 H27C 109.5 . . ?
H27B C27 H27C 109.5 . . ?
C26 C28 H28A 109.5 . . ?
C26 C28 H28B 109.5 . . ?
H28A C28 H28B 109.5 . . ?
C26 C28 H28C 109.5 . . ?
H28A C28 H28C 109.5 . . ?
H28B C28 H28C 109.5 . . ?
C26 C29 H29A 109.5 . . ?
C26 C29 H29B 109.5 . . ?
H29A C29 H29B 109.5 . . ?
C26 C29 H29C 109.5 . . ?
H29A C29 H29C 109.5 . . ?
H29B C29 H29C 109.5 . . ?
C31 C30 C33 106.4(2) . . ?
C31 C30 C15 126.9(3) . . ?
C33 C30 C15 126.6(2) . . ?
C30 C31 N2 109.8(3) . . ?
C30 C31 H31 125.1 . . ?
N2 C31 H31 125.1 . . ?
N2 C32 C37 130.7(3) . . ?
N2 C32 C33 107.3(2) . . ?
C37 C32 C33 122.0(3) . . ?
C34 C33 C32 118.4(3) . . ?
C34 C33 C30 134.4(2) . . ?
C32 C33 C30 107.3(2) . . ?
C35 C34 C33 119.7(3) . . ?
C35 C34 H34 120.2 . . ?
C33 C34 H34 120.2 . . ?
C34 C35 C36 120.7(3) . . ?
C34 C35 H35 119.7 . . ?
C36 C35 H35 119.7 . . ?
C37 C36 C35 121.6(3) . . ?
C37 C36 H36 119.2 . . ?
C35 C36 H36 119.2 . . ?
C36 C37 C32 117.7(3) . . ?
C36 C37 H37 121.2 . . ?
C32 C37 H37 121.2 . . ?
C7 N1 C10 106.7(2) . . ?
C7 N1 S1 123.29(17) . . ?
C10 N1 S1 125.59(17) . . ?
C32 N2 C31 109.1(2) . . ?
C32 N2 H2A 125.4 . . ?
C31 N2 H2A 125.4 . . ?
C19 O3 H3A 109.5 . . ?
O1 S1 O2 120.70(13) . . ?
O1 S1 N1 107.31(11) . . ?
O2 S1 N1 104.83(11) . . ?
O1 S1 C1 108.68(13) . . ?
O2 S1 C1 109.34(12) . . ?
N1 S1 C1 104.80(12) . . ?

loop_
_geom_bond_atom_site_label_1
_geom_bond_atom_site_label_2
_geom_bond_distance
_geom_bond_site_symmetry_2
_geom_bond_publ_flag
C1 C2 1.371(4) . ?
C1 C6 1.378(4) . ?
C1 S1 1.743(3) . ?
C2 C3 1.374(4) . ?
C2 H2 0.9300 . ?
C3 C4 1.341(5) . ?
C3 H3 0.9300 . ?
C4 C5 1.377(5) . ?
C4 H4 0.9300 . ?
C5 C6 1.393(5) . ?
C5 H5 0.9300 . ?
C6 H6 0.9300 . ?
C7 C8 1.339(3) . ?
C7 N1 1.408(3) . ?
C7 H7 0.9300 . ?
C8 C9 1.449(3) . ?
C8 C15 1.504(3) . ?
C9 C10 1.394(4) . ?
C9 C14 1.403(3) . ?
C10 C11 1.389(3) . ?
C10 N1 1.416(3) . ?
C11 C12 1.373(4) . ?
C11 H11 0.9300 . ?
C12 C13 1.385(4) . ?
C12 H12 0.9300 . ?
C13 C14 1.378(4) . ?
C13 H13 0.9300 . ?
C14 H14 0.9300 . ?
C15 C30 1.510(3) . ?
C15 C16 1.525(3) . ?
C15 H15 0.9800 . ?
C16 C21 1.378(3) . ?
C16 C17 1.383(3) . ?
C17 C18 1.392(3) . ?
C17 H17 0.9300 . ?
C18 C19 1.410(4) . ?
C18 C26 1.545(3) . ?
C19 O3 1.378(3) . ?
C19 C20 1.398(3) . ?
C20 C21 1.398(3) . ?
C20 C22 1.540(4) . ?
C21 H21 0.9300 . ?
C22 C23 1.536(4) . ?
C22 C25 1.538(4) . ?
C22 C24 1.540(4) . ?
C23 H23A 0.9600 . ?
C23 H23B 0.9600 . ?
C23 H23C 0.9600 . ?
C24 H24A 0.9600 . ?
C24 H24B 0.9600 . ?
C24 H24C 0.9600 . ?
C25 H25A 0.9600 . ?
C25 H25B 0.9600 . ?
C25 H25C 0.9600 . ?
C26 C28 1.528(4) . ?
C26 C27 1.531(4) . ?
C26 C29 1.534(4) . ?
C27 H27A 0.9600 . ?
C27 H27B 0.9600 . ?
C27 H27C 0.9600 . ?
C28 H28A 0.9600 . ?
C28 H28B 0.9600 . ?
C28 H28C 0.9600 . ?
C29 H29A 0.9600 . ?
C29 H29B 0.9600 . ?
C29 H29C 0.9600 . ?
C30 C31 1.362(4) . ?
C30 C33 1.431(4) . ?
C31 N2 1.377(3) . ?
C31 H31 0.9300 . ?
C32 N2 1.366(3) . ?
C32 C37 1.395(4) . ?
C32 C33 1.409(3) . ?
C33 C34 1.390(4) . ?
C34 C35 1.371(4) . ?
C34 H34 0.9300 . ?
C35 C36 1.397(4) . ?
C35 H35 0.9300 . ?
C36 C37 1.358(4) . ?
C36 H36 0.9300 . ?
C37 H37 0.9300 . ?
N1 S1 1.645(2) . ?
N2 H2A 0.8600 . ?
O1 S1 1.4201(19) . ?
O2 S1 1.4289(18) . ?
O3 H3A 0.8200 . ?

loop_
_geom_hbond_atom_site_label_D
_geom_hbond_atom_site_label_H
_geom_hbond_atom_site_label_A
_geom_hbond_distance_DH
_geom_hbond_distance_HA
_geom_hbond_distance_DA
_geom_hbond_angle_DHA
_geom_hbond_site_symmetry_A
C11 H11 O1 0.93 2.54 3.097(4) 118.8 .
N2 H2A O2 0.86 2.25 2.937(3) 137.1 2_545

loop_
_geom_torsion_atom_site_label_1
_geom_torsion_atom_site_label_2
_geom_torsion_atom_site_label_3
_geom_torsion_atom_site_label_4
_geom_torsion
_geom_torsion_site_symmetry_1
_geom_torsion_site_symmetry_2
_geom_torsion_site_symmetry_3
_geom_torsion_site_symmetry_4
_geom_torsion_publ_flag
C6 C1 C2 C3 -0.3(5) . . . . ?
S1 C1 C2 C3 177.9(3) . . . . ?
C1 C2 C3 C4 0.2(6) . . . . ?
C2 C3 C4 C5 0.2(6) . . . . ?
C3 C4 C5 C6 -0.6(6) . . . . ?
C2 C1 C6 C5 -0.1(5) . . . . ?
S1 C1 C6 C5 -178.3(3) . . . . ?
C4 C5 C6 C1 0.5(5) . . . . ?
N1 C7 C8 C9 -2.5(3) . . . . ?
N1 C7 C8 C15 175.7(2) . . . . ?
C7 C8 C9 C10 0.5(3) . . . . ?
C15 C8 C9 C10 -177.8(2) . . . . ?
C7 C8 C9 C14 -179.9(3) . . . . ?
C15 C8 C9 C14 1.8(4) . . . . ?
C14 C9 C10 C11 1.2(4) . . . . ?
C8 C9 C10 C11 -179.0(2) . . . . ?
C14 C9 C10 N1 -178.0(2) . . . . ?
C8 C9 C10 N1 1.7(3) . . . . ?
C9 C10 C11 C12 -0.2(4) . . . . ?
N1 C10 C11 C12 178.8(2) . . . . ?
C10 C11 C12 C13 0.0(4) . . . . ?
C11 C12 C13 C14 -0.8(4) . . . . ?
C12 C13 C14 C9 1.7(4) . . . . ?
C10 C9 C14 C13 -2.0(4) . . . . ?
C8 C9 C14 C13 178.4(2) . . . . ?
C7 C8 C15 C30 -108.6(3) . . . . ?
C9 C8 C15 C30 69.3(3) . . . . ?
C7 C8 C15 C16 18.2(4) . . . . ?
C9 C8 C15 C16 -163.9(2) . . . . ?
C8 C15 C16 C21 -102.7(3) . . . . ?
C30 C15 C16 C21 22.8(4) . . . . ?
C8 C15 C16 C17 70.6(3) . . . . ?
C30 C15 C16 C17 -163.9(2) . . . . ?
C21 C16 C17 C18 2.3(4) . . . . ?
C15 C16 C17 C18 -171.3(2) . . . . ?
C16 C17 C18 C19 -0.5(4) . . . . ?
C16 C17 C18 C26 178.8(3) . . . . ?
C17 C18 C19 O3 177.1(2) . . . . ?
C26 C18 C19 O3 -2.2(4) . . . . ?
C17 C18 C19 C20 -2.2(4) . . . . ?
C26 C18 C19 C20 178.5(3) . . . . ?
O3 C19 C20 C21 -176.4(2) . . . . ?
C18 C19 C20 C21 2.9(4) . . . . ?
O3 C19 C20 C22 1.6(4) . . . . ?
C18 C19 C20 C22 -179.0(3) . . . . ?
C17 C16 C21 C20 -1.5(4) . . . . ?
C15 C16 C21 C20 171.9(2) . . . . ?
C19 C20 C21 C16 -1.0(4) . . . . ?
C22 C20 C21 C16 -179.1(2) . . . . ?
C21 C20 C22 C23 -7.2(4) . . . . ?
C19 C20 C22 C23 174.8(3) . . . . ?
C21 C20 C22 C25 111.8(3) . . . . ?
C19 C20 C22 C25 -66.2(3) . . . . ?
C21 C20 C22 C24 -125.6(3) . . . . ?
C19 C20 C22 C24 56.5(4) . . . . ?
C17 C18 C26 C28 -117.7(3) . . . . ?
C19 C18 C26 C28 61.5(4) . . . . ?
C17 C18 C26 C27 1.4(4) . . . . ?
C19 C18 C26 C27 -179.4(3) . . . . ?
C17 C18 C26 C29 120.1(3) . . . . ?
C19 C18 C26 C29 -60.6(4) . . . . ?
C8 C15 C30 C31 26.1(3) . . . . ?
C16 C15 C30 C31 -98.7(3) . . . . ?
C8 C15 C30 C33 -158.4(2) . . . . ?
C16 C15 C30 C33 76.7(3) . . . . ?
C33 C30 C31 N2 0.1(3) . . . . ?
C15 C30 C31 N2 176.2(2) . . . . ?
N2 C32 C33 C34 179.1(2) . . . . ?
C37 C32 C33 C34 0.3(4) . . . . ?
N2 C32 C33 C30 -0.3(3) . . . . ?
C37 C32 C33 C30 -179.1(2) . . . . ?
C31 C30 C33 C34 -179.1(3) . . . . ?
C15 C30 C33 C34 4.7(4) . . . . ?
C31 C30 C33 C32 0.2(3) . . . . ?
C15 C30 C33 C32 -176.0(2) . . . . ?
C32 C33 C34 C35 0.1(4) . . . . ?
C30 C33 C34 C35 179.3(3) . . . . ?
C33 C34 C35 C36 0.0(5) . . . . ?
C34 C35 C36 C37 -0.6(5) . . . . ?
C35 C36 C37 C32 0.9(4) . . . . ?
N2 C32 C37 C36 -179.3(3) . . . . ?
C33 C32 C37 C36 -0.8(4) . . . . ?
C8 C7 N1 C10 3.6(3) . . . . ?
C8 C7 N1 S1 161.08(18) . . . . ?
C11 C10 N1 C7 177.7(2) . . . . ?
C9 C10 N1 C7 -3.2(3) . . . . ?
C11 C10 N1 S1 20.9(4) . . . . ?
C9 C10 N1 S1 -159.95(18) . . . . ?
C37 C32 N2 C31 179.0(3) . . . . ?
C33 C32 N2 C31 0.3(3) . . . . ?
C30 C31 N2 C32 -0.2(3) . . . . ?
C7 N1 S1 O1 158.5(2) . . . . ?
C10 N1 S1 O1 -48.3(2) . . . . ?
C7 N1 S1 O2 29.1(2) . . . . ?
C10 N1 S1 O2 -177.8(2) . . . . ?
C7 N1 S1 C1 -86.0(2) . . . . ?
C10 N1 S1 C1 67.1(2) . . . . ?
C2 C1 S1 O1 14.6(3) . . . . ?
C6 C1 S1 O1 -167.3(2) . . . . ?
C2 C1 S1 O2 148.2(2) . . . . ?
C6 C1 S1 O2 -33.7(3) . . . . ?
C2 C1 S1 N1 -99.9(3) . . . . ?
C6 C1 S1 N1 78.3(3) . . . . ?
